data_7246698
loop_
_publ_author_name
'Nichinde, Chandrakant B.'
'Patil, Baliram R.'
'Chaudhari, Suryakant S.'
'Mali, Bhupendra P.'
'Gonnade, Rajesh G.'
'Kinage, Anil K.'

_publ_section_title
;
 Organocatalysed one-pot three component synthesis of
 3,3&#x2032;-disubstituted oxindoles featuring an all-carbon quaternary
 center and spiro[2H-pyran-3,4&#x2032;-indoline]
;
_journal_issue 19
_journal_name_full 'RSC Advances'
_journal_page_first 13206
_journal_page_last 13212
_journal_paper_doi 10.1039/D3RA00510K
_journal_volume 13
_journal_year 2023
_chemical_absolute_configuration ad
_chemical_formula_moiety 'C14 H13 N3 O2'
_chemical_formula_sum 'C14 H13 N3 O2'
_chemical_formula_weight 255.27
_space_group_crystal_system orthorhombic
_space_group_IT_number 19
_space_group_name_Hall 'P 2ac 2ab'
_space_group_name_H-M_alt 'P 21 21 21'
_atom_sites_solution_hydrogens mixed
_audit_creation_method SHELXL-2018/3
_audit_update_record
;
2022-12-08 deposited with the CCDC.	2023-03-02 downloaded from the CCDC.
;
_cell_angle_alpha 90
_cell_angle_beta 90
_cell_angle_gamma 90
_cell_formula_units_Z 4
_cell_length_a 8.7768(9)
_cell_length_b 8.9125(9)
_cell_length_c 15.8094(16)
_cell_measurement_reflns_used 9969
_cell_measurement_temperature 100(2)
_cell_measurement_theta_max 72.54
_cell_measurement_theta_min 5.70
_cell_volume 1236.7(2)
_computing_cell_refinement 'SAINT (Bruker, 2016)'
_computing_data_collection 'APEX3 (Bruker, 2016)'
_computing_data_reduction 'SAINT (Bruker, 2016)'
_computing_molecular_graphics 'Bruker SHELXTL'
_computing_publication_material 'Bruker SHELXTL'
_computing_structure_refinement 'SHELXL-2014/7 (Sheldrick, 2014)'
_computing_structure_solution 'SHELXS-97 (Sheldrick 2008)'
_diffrn_ambient_temperature 100(2)
_diffrn_detector 'Photon II CPAD Area Detector'
_diffrn_detector_area_resol_mean 7.39
_diffrn_measured_fraction_theta_full 0.989
_diffrn_measured_fraction_theta_max 0.987
_diffrn_measurement_device '\k-geometry diffractometer'
_diffrn_measurement_device_type 'Bruker D8 VENTURE Kappa Duo PHOTON II CPAD'
_diffrn_measurement_method '\f and \w scans'
_diffrn_radiation_monochromator 'multilayer mirrors'
_diffrn_radiation_type CuK\a
_diffrn_radiation_wavelength 1.54178
_diffrn_reflns_av_R_equivalents 0.0413
_diffrn_reflns_av_unetI/netI 0.0230
_diffrn_reflns_Laue_measured_fraction_full 0.989
_diffrn_reflns_Laue_measured_fraction_max 0.987
_diffrn_reflns_limit_h_max 10
_diffrn_reflns_limit_h_min -10
_diffrn_reflns_limit_k_max 9
_diffrn_reflns_limit_k_min -11
_diffrn_reflns_limit_l_max 18
_diffrn_reflns_limit_l_min -19
_diffrn_reflns_number 18194
_diffrn_reflns_point_group_measured_fraction_full 0.992
_diffrn_reflns_point_group_measured_fraction_max 0.988
_diffrn_reflns_theta_full 67.679
_diffrn_reflns_theta_max 72.536
_diffrn_reflns_theta_min 5.698
_diffrn_source 'micro-focus sealed tube'
_diffrn_source_type 'Incoatech I\mS HB'
_exptl_absorpt_coefficient_mu 0.774
_exptl_absorpt_correction_T_max 0.934
_exptl_absorpt_correction_T_min 0.899
_exptl_absorpt_correction_type multi-scan
_exptl_absorpt_process_details 'SADABS (Bruker, 2006)'
_exptl_crystal_colour COLOURLESS
_exptl_crystal_density_diffrn 1.371
_exptl_crystal_description BLOCK
_exptl_crystal_F_000 536
_exptl_crystal_size_max 0.140
_exptl_crystal_size_mid 0.110
_exptl_crystal_size_min 0.090
_refine_diff_density_max 0.211
_refine_diff_density_min -0.154
_refine_diff_density_rms 0.039
_refine_ls_abs_structure_details
;
 Flack x determined using 996 quotients [(I+)-(I-)]/[(I+)+(I-)]
 (Parsons, Flack and Wagner, Acta Cryst. B69 (2013) 249-259).
;
_refine_ls_abs_structure_Flack 0.02(6)
_refine_ls_extinction_method none
_refine_ls_goodness_of_fit_ref 1.069
_refine_ls_hydrogen_treatment mixed
_refine_ls_matrix_type full
_refine_ls_number_parameters 182
_refine_ls_number_reflns 2428
_refine_ls_number_restraints 0
_refine_ls_restrained_S_all 1.069
_refine_ls_R_factor_all 0.0295
_refine_ls_R_factor_gt 0.0292
_refine_ls_shift/su_max 0.000
_refine_ls_shift/su_mean 0.000
_refine_ls_structure_factor_coef Fsqd
_refine_ls_weighting_details 'w=1/[\s^2^(Fo^2^)+(0.0476P)^2^+0.2083P] where P=(Fo^2^+2Fc^2^)/3'
_refine_ls_weighting_scheme calc
_refine_ls_wR_factor_gt 0.0758
_refine_ls_wR_factor_ref 0.0762
_reflns_Friedel_coverage 0.716
_reflns_Friedel_fraction_full 0.995
_reflns_Friedel_fraction_max 0.988
_reflns_number_gt 2389
_reflns_number_total 2428
_reflns_threshold_expression 'I > 2\s(I)'
_cod_data_source_file d3ra00510k2.cif
_cod_data_source_block 5Aa
_cod_depositor_comments
;
The following automatic conversions were performed:

data item '_exptl_absorpt_correction_type' value 'MULTI-SCAN' was
changed to 'multi-scan' in accordance with the
/home/data/users/saulius/crontab/automatic-downloads/rss-feeds/RSC/lib/dictionaries/cif_core.dic
dictionary named 'cif_core.dic' version 2.4.2 last updated on
2011-04-26.

Automatic conversion script
Id: cif_fix_values 8170 2020-07-09 18:12:32Z antanas 
;
_cod_database_code 7246698
_shelx_shelxl_version_number 2018/3
_shelx_space_group_comment
;
The symmetry employed for this shelxl refinement is uniquely defined
by the following loop, which should always be used as a source of
symmetry information in preference to the above space-group names.
They are only intended as comments.
;
_shelx_estimated_absorpt_t_min 0.899
_shelx_estimated_absorpt_t_max 0.934

loop_
_space_group_symop_operation_xyz
'x, y, z'
'x+1/2, -y+1/2, -z'
'-x, y+1/2, -z+1/2'
'-x+1/2, -y, z+1/2'

loop_
_atom_site_label
_atom_site_type_symbol
_atom_site_fract_x
_atom_site_fract_y
_atom_site_fract_z
_atom_site_U_iso_or_equiv
_atom_site_adp_type
_atom_site_occupancy
_atom_site_site_symmetry_order
_atom_site_calc_flag
_atom_site_refinement_flags_posn
_atom_site_refinement_flags_adp
_atom_site_refinement_flags_occupancy
_atom_site_disorder_assembly
_atom_site_disorder_group
O1 O 0.70788(14) 0.70955(14) 0.81933(7) 0.0241(3) Uani 1 1 d . . . . .
O2 O 0.39278(13) 0.80566(13) 0.60688(8) 0.0224(3) Uani 1 1 d . . . . .
N1 N 0.82530(17) 0.50257(16) 0.76126(9) 0.0200(3) Uani 1 1 d . . . . .
H1N H 0.884(3) 0.473(3) 0.8028(15) 0.030 Uiso 1 1 d . U . . .
N2 N 0.92816(16) 0.88478(16) 0.62145(9) 0.0231(3) Uani 1 1 d . . . . .
N3 N 0.54510(19) 0.99955(18) 0.57915(10) 0.0250(3) Uani 1 1 d . . . . .
H3N H 0.632(3) 1.052(3) 0.5885(15) 0.038 Uiso 1 1 d . U . . .
H4N H 0.462(3) 1.047(3) 0.5587(17) 0.038 Uiso 1 1 d . U . . .
C1 C 0.72640(18) 0.62049(18) 0.76195(10) 0.0177(3) Uani 1 1 d . . . . .
C2 C 0.64147(17) 0.62192(18) 0.67596(9) 0.0160(3) Uani 1 1 d . . . . .
C3 C 0.71694(17) 0.49285(17) 0.62992(10) 0.0158(3) Uani 1 1 d . . . . .
C4 C 0.69626(18) 0.43777(18) 0.54918(10) 0.0182(3) Uani 1 1 d . . . . .
H4 H 0.627889 0.485451 0.511137 0.022 Uiso 1 1 calc R U . . .
C5 C 0.7782(2) 0.30996(19) 0.52435(11) 0.0224(4) Uani 1 1 d . . . . .
H5 H 0.762324 0.268072 0.469794 0.027 Uiso 1 1 calc R U . . .
C6 C 0.8821(2) 0.24455(19) 0.57913(12) 0.0244(4) Uani 1 1 d . . . . .
H6 H 0.937772 0.158913 0.561081 0.029 Uiso 1 1 calc R U . . .
C7 C 0.90689(19) 0.3016(2) 0.66022(11) 0.0232(4) Uani 1 1 d . . . . .
H7 H 0.979365 0.257639 0.697315 0.028 Uiso 1 1 calc R U . . .
C8 C 0.82160(18) 0.42488(18) 0.68429(10) 0.0182(3) Uani 1 1 d . . . . .
C9 C 0.47041(18) 0.59439(19) 0.69313(10) 0.0184(3) Uani 1 1 d . . . . .
H9A H 0.453066 0.486424 0.704265 0.022 Uiso 1 1 calc R U . . .
H9B H 0.438598 0.651356 0.743904 0.022 Uiso 1 1 calc R U . . .
C10 C 0.37605(18) 0.64317(19) 0.61801(10) 0.0201(3) Uani 1 1 d . . . . .
H10 H 0.413590 0.590773 0.566105 0.024 Uiso 1 1 calc R U . . .
C11 C 0.53639(18) 0.85752(19) 0.60740(10) 0.0187(3) Uani 1 1 d . . . . .
C12 C 0.65864(18) 0.77375(18) 0.63383(10) 0.0167(3) Uani 1 1 d . . . . .
C13 C 0.80618(18) 0.83568(16) 0.62668(10) 0.0174(3) Uani 1 1 d . . . . .
C14 C 0.20778(19) 0.6130(2) 0.62859(12) 0.0268(4) Uani 1 1 d . . . . .
H14A H 0.151899 0.656705 0.580917 0.040 Uiso 1 1 calc R U . . .
H14B H 0.172141 0.658183 0.681515 0.040 Uiso 1 1 calc R U . . .
H14C H 0.190126 0.504434 0.630187 0.040 Uiso 1 1 calc R U . . .

loop_
_atom_site_aniso_label
_atom_site_aniso_U_11
_atom_site_aniso_U_22
_atom_site_aniso_U_33
_atom_site_aniso_U_23
_atom_site_aniso_U_13
_atom_site_aniso_U_12
O1 0.0293(6) 0.0252(6) 0.0178(6) -0.0040(5) -0.0025(5) 0.0002(5)
O2 0.0151(5) 0.0223(6) 0.0296(6) 0.0037(5) -0.0016(4) 0.0030(5)
N1 0.0195(7) 0.0217(7) 0.0189(6) 0.0023(5) -0.0055(5) 0.0010(6)
N2 0.0210(7) 0.0196(7) 0.0287(7) 0.0038(6) -0.0048(6) -0.0015(6)
N3 0.0216(7) 0.0197(7) 0.0338(8) 0.0069(6) -0.0021(6) 0.0040(6)
C1 0.0171(7) 0.0195(8) 0.0166(7) 0.0026(6) -0.0011(6) -0.0032(6)
C2 0.0164(7) 0.0154(7) 0.0162(6) 0.0000(6) -0.0016(6) 0.0004(6)
C3 0.0136(7) 0.0131(6) 0.0206(7) 0.0023(6) 0.0016(6) -0.0020(6)
C4 0.0176(7) 0.0182(7) 0.0188(7) 0.0011(6) 0.0006(6) -0.0034(6)
C5 0.0254(8) 0.0191(8) 0.0226(8) -0.0019(6) 0.0075(7) -0.0054(7)
C6 0.0242(8) 0.0153(8) 0.0338(9) 0.0015(7) 0.0112(7) 0.0010(7)
C7 0.0201(8) 0.0198(8) 0.0298(9) 0.0065(7) 0.0029(7) 0.0049(7)
C8 0.0169(7) 0.0168(7) 0.0208(7) 0.0029(6) -0.0004(6) -0.0016(6)
C9 0.0173(7) 0.0191(8) 0.0187(7) 0.0006(6) 0.0007(6) 0.0002(6)
C10 0.0181(7) 0.0208(8) 0.0215(7) 0.0006(6) -0.0018(6) 0.0001(6)
C11 0.0185(7) 0.0198(8) 0.0178(7) -0.0001(6) 0.0011(6) 0.0015(6)
C12 0.0167(7) 0.0158(7) 0.0176(7) -0.0002(6) -0.0014(6) 0.0001(6)
C13 0.0202(8) 0.0144(7) 0.0177(7) 0.0013(6) -0.0027(6) 0.0026(6)
C14 0.0166(8) 0.0295(9) 0.0342(9) -0.0031(8) -0.0018(7) 0.0004(7)

loop_
_atom_type_symbol
_atom_type_description
_atom_type_scat_dispersion_real
_atom_type_scat_dispersion_imag
_atom_type_scat_source
C C 0.0181 0.0091 'International Tables Vol C Tables 4.2.6.8 and 6.1.1.4'
H H 0.0000 0.0000 'International Tables Vol C Tables 4.2.6.8 and 6.1.1.4'
N N 0.0311 0.0180 'International Tables Vol C Tables 4.2.6.8 and 6.1.1.4'
O O 0.0492 0.0322 'International Tables Vol C Tables 4.2.6.8 and 6.1.1.4'

loop_
_geom_angle_atom_site_label_1
_geom_angle_atom_site_label_2
_geom_angle_atom_site_label_3
_geom_angle
_geom_angle_site_symmetry_1
_geom_angle_site_symmetry_3
_geom_angle_publ_flag
C11 O2 C10 115.68(12) . . ?
C1 N1 C8 111.92(13) . . ?
C1 N1 H1N 126.9(15) . . ?
C8 N1 H1N 121.2(15) . . ?
C11 N3 H3N 118.4(16) . . ?
C11 N3 H4N 121.2(17) . . ?
H3N N3 H4N 120(2) . . ?
O1 C1 N1 126.46(15) . . ?
O1 C1 C2 125.75(15) . . ?
N1 C1 C2 107.79(13) . . ?
C3 C2 C12 115.06(12) . . ?
C3 C2 C9 112.88(13) . . ?
C12 C2 C9 108.39(13) . . ?
C3 C2 C1 101.83(12) . . ?
C12 C2 C1 110.17(13) . . ?
C9 C2 C1 108.17(12) . . ?
C4 C3 C8 120.11(15) . . ?
C4 C3 C2 131.12(14) . . ?
C8 C3 C2 108.76(13) . . ?
C3 C4 C5 118.71(15) . . ?
C3 C4 H4 120.6 . . ?
C5 C4 H4 120.6 . . ?
C6 C5 C4 120.25(16) . . ?
C6 C5 H5 119.9 . . ?
C4 C5 H5 119.9 . . ?
C5 C6 C7 121.51(16) . . ?
C5 C6 H6 119.2 . . ?
C7 C6 H6 119.2 . . ?
C8 C7 C6 117.26(16) . . ?
C8 C7 H7 121.4 . . ?
C6 C7 H7 121.4 . . ?
C7 C8 C3 122.10(15) . . ?
C7 C8 N1 128.27(15) . . ?
C3 C8 N1 109.61(14) . . ?
C10 C9 C2 110.40(13) . . ?
C10 C9 H9A 109.6 . . ?
C2 C9 H9A 109.6 . . ?
C10 C9 H9B 109.6 . . ?
C2 C9 H9B 109.6 . . ?
H9A C9 H9B 108.1 . . ?
O2 C10 C14 106.69(14) . . ?
O2 C10 C9 108.87(13) . . ?
C14 C10 C9 113.42(14) . . ?
O2 C10 H10 109.3 . . ?
C14 C10 H10 109.3 . . ?
C9 C10 H10 109.3 . . ?
O2 C11 N3 112.05(14) . . ?
O2 C11 C12 123.27(15) . . ?
N3 C11 C12 124.68(16) . . ?
C11 C12 C13 118.68(14) . . ?
C11 C12 C2 122.80(14) . . ?
C13 C12 C2 118.38(13) . . ?
N2 C13 C12 179.01(17) . . ?
C10 C14 H14A 109.5 . . ?
C10 C14 H14B 109.5 . . ?
H14A C14 H14B 109.5 . . ?
C10 C14 H14C 109.5 . . ?
H14A C14 H14C 109.5 . . ?
H14B C14 H14C 109.5 . . ?

loop_
_geom_bond_atom_site_label_1
_geom_bond_atom_site_label_2
_geom_bond_distance
_geom_bond_site_symmetry_2
_geom_bond_publ_flag
O1 C1 1.216(2) . ?
O2 C11 1.343(2) . ?
O2 C10 1.466(2) . ?
N1 C1 1.363(2) . ?
N1 C8 1.400(2) . ?
N1 H1N 0.87(3) . ?
N2 C13 1.159(2) . ?
N3 C11 1.345(2) . ?
N3 H3N 0.90(3) . ?
N3 H4N 0.90(3) . ?
C1 C2 1.550(2) . ?
C2 C3 1.514(2) . ?
C2 C12 1.516(2) . ?
C2 C9 1.545(2) . ?
C3 C4 1.380(2) . ?
C3 C8 1.396(2) . ?
C4 C5 1.403(2) . ?
C4 H4 0.9500 . ?
C5 C6 1.387(3) . ?
C5 H5 0.9500 . ?
C6 C7 1.396(3) . ?
C6 H6 0.9500 . ?
C7 C8 1.383(2) . ?
C7 H7 0.9500 . ?
C9 C10 1.512(2) . ?
C9 H9A 0.9900 . ?
C9 H9B 0.9900 . ?
C10 C14 1.510(2) . ?
C10 H10 1.0000 . ?
C11 C12 1.372(2) . ?
C12 C13 1.412(2) . ?
C14 H14A 0.9800 . ?
C14 H14B 0.9800 . ?
C14 H14C 0.9800 . ?

loop_
_geom_torsion_atom_site_label_1
_geom_torsion_atom_site_label_2
_geom_torsion_atom_site_label_3
_geom_torsion_atom_site_label_4
_geom_torsion
_geom_torsion_site_symmetry_1
_geom_torsion_site_symmetry_2
_geom_torsion_site_symmetry_3
_geom_torsion_site_symmetry_4
_geom_torsion_publ_flag
C8 N1 C1 O1 -178.15(15) . . . . ?
C8 N1 C1 C2 1.55(18) . . . . ?
O1 C1 C2 C3 176.98(15) . . . . ?
N1 C1 C2 C3 -2.73(16) . . . . ?
O1 C1 C2 C12 54.4(2) . . . . ?
N1 C1 C2 C12 -125.27(14) . . . . ?
O1 C1 C2 C9 -63.9(2) . . . . ?
N1 C1 C2 C9 116.41(14) . . . . ?
C12 C2 C3 C4 -58.7(2) . . . . ?
C9 C2 C3 C4 66.4(2) . . . . ?
C1 C2 C3 C4 -177.85(15) . . . . ?
C12 C2 C3 C8 122.14(14) . . . . ?
C9 C2 C3 C8 -112.73(14) . . . . ?
C1 C2 C3 C8 3.00(16) . . . . ?
C8 C3 C4 C5 2.2(2) . . . . ?
C2 C3 C4 C5 -176.88(15) . . . . ?
C3 C4 C5 C6 -2.5(2) . . . . ?
C4 C5 C6 C7 0.9(3) . . . . ?
C5 C6 C7 C8 1.0(2) . . . . ?
C6 C7 C8 C3 -1.4(2) . . . . ?
C6 C7 C8 N1 -179.79(16) . . . . ?
C4 C3 C8 C7 -0.2(2) . . . . ?
C2 C3 C8 C7 179.02(14) . . . . ?
C4 C3 C8 N1 178.43(13) . . . . ?
C2 C3 C8 N1 -2.30(17) . . . . ?
C1 N1 C8 C7 179.02(16) . . . . ?
C1 N1 C8 C3 0.45(19) . . . . ?
C3 C2 C9 C10 -86.34(16) . . . . ?
C12 C2 C9 C10 42.33(17) . . . . ?
C1 C2 C9 C10 161.78(13) . . . . ?
C11 O2 C10 C14 171.68(14) . . . . ?
C11 O2 C10 C9 48.93(18) . . . . ?
C2 C9 C10 O2 -64.06(17) . . . . ?
C2 C9 C10 C14 177.33(14) . . . . ?
C10 O2 C11 N3 166.66(14) . . . . ?
C10 O2 C11 C12 -13.3(2) . . . . ?
O2 C11 C12 C13 175.95(14) . . . . ?
N3 C11 C12 C13 -4.0(2) . . . . ?
O2 C11 C12 C2 -8.4(2) . . . . ?
N3 C11 C12 C2 171.66(15) . . . . ?
C3 C2 C12 C11 119.91(16) . . . . ?
C9 C2 C12 C11 -7.5(2) . . . . ?
C1 C2 C12 C11 -125.71(16) . . . . ?
C3 C2 C12 C13 -64.43(18) . . . . ?
C9 C2 C12 C13 168.14(14) . . . . ?
C1 C2 C12 C13 49.96(18) . . . . ?
